data_2239302
loop_
_publ_author_name
'Kaur, Manpreet'
'Jasinski, Jerry P.'
'Kavitha, Channappa N.'
'Yathirajan, Hemmige S.'
'Byrappa, K.'

_publ_section_title
;
 [2-(Benzylideneamino)-4,5,6,7-tetrahydrobenzo[<i>b</i>]thiophen-3-yl](phenyl)methanone
;
_journal_coeditor_code ZS2292
_journal_issue 5
_journal_name_full 'Acta Crystallographica Section E'
_journal_page_first o507
_journal_page_last o508
_journal_paper_doi 10.1107/S1600536814006679
_journal_volume 70
_journal_year 2014
_chemical_formula_iupac 'C22 H19 N O S'
_chemical_formula_moiety 'C22 H19 N O S'
_chemical_formula_sum 'C22 H19 N O S'
_chemical_formula_weight 345.44
_chemical_name_systematic '[2-(Benzylideneamino)-4,5,6,7-tetrahydrobenzo[<i>b</i>]thiophen-3-yl](phenyl)methanone'
_space_group_crystal_system monoclinic
_space_group_IT_number 14
_space_group_name_Hall '-P 2yn'
_space_group_name_H-M_alt 'P 1 21/n 1'
_symmetry_space_group_name_Hall '-P 2yn'
_symmetry_space_group_name_H-M 'P 1 21/n 1'
_atom_sites_solution_hydrogens geom
_atom_sites_solution_primary direct
_audit_creation_method
;
  Olex2 1.2
  (compiled Apr 23 2013 17:54:37, GUI svn.r4466)
;
_cell_angle_alpha 90
_cell_angle_beta 94.8913(17)
_cell_angle_gamma 90
_cell_formula_units_Z 4
_cell_length_a 8.78760(16)
_cell_length_b 14.0091(3)
_cell_length_c 14.4120(2)
_cell_measurement_reflns_used 6837
_cell_measurement_temperature 173(2)
_cell_measurement_theta_max 32.5060
_cell_measurement_theta_min 3.9140
_cell_volume 1767.75(6)
_computing_cell_refinement 'CrysAlis PRO (Agilent, 2012)'
_computing_data_collection 'CrysAlis PRO (Agilent, 2012)'
_computing_data_reduction 'CrysAlis PRO (Agilent, 2012)'
_computing_molecular_graphics 'OLEX2 (Dolomanov <i>et al.</i>, 2009)'
_computing_publication_material 'OLEX2 (Dolomanov <i>et al.</i>, 2009)'
_computing_structure_refinement 'SHELXL2012 (Sheldrick, 2008)'
_computing_structure_solution 'SUPERFLIP (Palatinus & Chapuis, 2007)'
_diffrn_ambient_temperature 173.15
_diffrn_detector_area_resol_mean 16.0416
_diffrn_measured_fraction_theta_full 0.998
_diffrn_measured_fraction_theta_max 0.914
_diffrn_measurement_device_type 'Agilent Eos, Gemini'
_diffrn_measurement_method '\w scans'
_diffrn_radiation_type MoK\a
_diffrn_radiation_wavelength 0.71073
_diffrn_reflns_av_R_equivalents 0.0293
_diffrn_reflns_limit_h_max 13
_diffrn_reflns_limit_h_min -13
_diffrn_reflns_limit_k_max 18
_diffrn_reflns_limit_k_min -20
_diffrn_reflns_limit_l_max 21
_diffrn_reflns_limit_l_min -21
_diffrn_reflns_number 22680
_diffrn_reflns_theta_full 25.500
_diffrn_reflns_theta_max 32.896
_diffrn_reflns_theta_min 2.996
_exptl_absorpt_coefficient_mu 0.192
_exptl_absorpt_correction_T_max 1.00000
_exptl_absorpt_correction_T_min 0.89581
_exptl_absorpt_correction_type multi-scan
_exptl_absorpt_process_details
;
(CrysAlis PRO; Agilent, 2012)
;
_exptl_crystal_colour yellow
_exptl_crystal_density_diffrn 1.298
_exptl_crystal_description irregular
_exptl_crystal_F_000 728
_exptl_crystal_size_max 0.24
_exptl_crystal_size_mid 0.22
_exptl_crystal_size_min 0.12
_refine_diff_density_max 0.385
_refine_diff_density_min -0.247
_refine_ls_extinction_method none
_refine_ls_goodness_of_fit_ref 1.032
_refine_ls_hydrogen_treatment constr
_refine_ls_matrix_type full
_refine_ls_number_parameters 239
_refine_ls_number_reflns 6047
_refine_ls_number_restraints 48
_refine_ls_restrained_S_all 1.029
_refine_ls_R_factor_all 0.0586
_refine_ls_R_factor_gt 0.0425
_refine_ls_shift/su_max 0.001
_refine_ls_shift/su_mean 0.000
_refine_ls_structure_factor_coef Fsqd
_refine_ls_weighting_details 'w=1/[\s^2^(Fo^2^)+(0.0485P)^2^+0.5445P] where P=(Fo^2^+2Fc^2^)/3'
_refine_ls_weighting_scheme calc
_refine_ls_wR_factor_gt 0.1025
_refine_ls_wR_factor_ref 0.1133
_reflns_number_gt 4745
_reflns_number_total 6047
_reflns_threshold_expression I>2\s(I)
_cod_data_source_file zs2292sup1.cif
_cod_data_source_block I
_cod_original_cell_volume 1767.75(5)
_cod_database_code 2239302
_cod_database_fobs_code 2239302
_shelx_space_group_comment
;
The symmetry employed for this shelxl refinement is uniquely defined
by the following loop, which should always be used as a source of
symmetry information in preference to the above space-group names.
They are only intended as comments.
;

loop_
_space_group_symop_operation_xyz
'x, y, z'
'-x+1/2, y+1/2, -z+1/2'
'-x, -y, -z'
'x-1/2, -y-1/2, z-1/2'

loop_
_atom_site_type_symbol
_atom_site_label
_atom_site_fract_x
_atom_site_fract_y
_atom_site_fract_z
_atom_site_U_iso_or_equiv
_atom_site_adp_type
_atom_site_calc_flag
_atom_site_occupancy
_atom_site_disorder_assembly
_atom_site_disorder_group
S S1 0.43796(4) 0.38720(2) 0.29828(2) 0.02980(8) Uani d 1 . .
O O1 0.24466(11) 0.32510(7) 0.59768(6) 0.0331(2) Uani d 1 . .
N N1 0.38490(11) 0.20786(7) 0.37310(7) 0.02681(19) Uani d 1 . .
C C1 0.36366(13) 0.30555(8) 0.37431(8) 0.0252(2) Uani d 1 . .
C C2 0.28925(12) 0.35256(8) 0.44102(7) 0.0242(2) Uani d 1 . .
C C3 0.29554(12) 0.45436(8) 0.43292(8) 0.0256(2) Uani d 1 . .
C C4 0.2295(15) 0.5272(10) 0.4954(9) 0.0321(5) Uani d 0.659(2) A 1
H H4A 0.2554 0.5088 0.5612 0.038 Uiso calc 0.659(2) A 1
H H4B 0.1169 0.5270 0.4838 0.038 Uiso calc 0.659(2) A 1
C C4A 0.232(3) 0.523(2) 0.4994(18) 0.0321(5) Uani d 0.341(2) A 2
H H4AA 0.3050 0.5316 0.5550 0.038 Uiso calc 0.341(2) A 2
H H4AB 0.1347 0.4984 0.5198 0.038 Uiso calc 0.341(2) A 2
C C5 0.2890(2) 0.62862(13) 0.47989(14) 0.0319(3) Uani d 0.659(2) A 1
H H5A 0.2274 0.6752 0.5123 0.038 Uiso calc 0.659(2) A 1
H H5B 0.3963 0.6337 0.5066 0.038 Uiso calc 0.659(2) A 1
C C5A 0.2063(4) 0.6169(3) 0.4479(3) 0.0319(3) Uani d 0.341(2) A 2
H H5AA 0.1771 0.6663 0.4921 0.038 Uiso calc 0.341(2) A 2
H H5AB 0.1208 0.6095 0.3991 0.038 Uiso calc 0.341(2) A 2
C C6 0.2800(3) 0.65215(15) 0.37652(16) 0.0358(4) Uani d 0.659(2) A 1
H H6A 0.1733 0.6457 0.3492 0.043 Uiso calc 0.659(2) A 1
H H6B 0.3129 0.7189 0.3678 0.043 Uiso calc 0.659(2) A 1
C C6A 0.3481(6) 0.6498(3) 0.4029(3) 0.0358(4) Uani d 0.341(2) A 2
H H6AA 0.4342 0.6544 0.4516 0.043 Uiso calc 0.341(2) A 2
H H6AB 0.3291 0.7145 0.3768 0.043 Uiso calc 0.341(2) A 2
C C7 0.3826(19) 0.5846(14) 0.3276(11) 0.0324(10) Uani d 0.659(2) A 1
H H7A 0.3563 0.5888 0.2595 0.039 Uiso calc 0.659(2) A 1
H H7B 0.4901 0.6053 0.3404 0.039 Uiso calc 0.659(2) A 1
C C7A 0.396(4) 0.583(3) 0.324(2) 0.0324(10) Uani d 0.341(2) A 2
H H7AA 0.3326 0.5955 0.2649 0.039 Uiso calc 0.341(2) A 2
H H7AB 0.5045 0.5921 0.3135 0.039 Uiso calc 0.341(2) A 2
C C8 0.36852(13) 0.48275(8) 0.35769(8) 0.0270(2) Uani d 1 . .
C C9 0.21326(13) 0.30278(8) 0.51617(8) 0.0249(2) Uani d 1 . .
C C10 0.09322(12) 0.23048(8) 0.49013(7) 0.0247(2) Uani d 1 . .
C C11 0.04152(14) 0.17248(10) 0.55985(8) 0.0323(3) Uani d 1 . .
H H11 0.0872 0.1772 0.6218 0.039 Uiso calc 1 . .
C C12 -0.07579(16) 0.10824(11) 0.53899(10) 0.0393(3) Uani d 1 . .
H H12 -0.1096 0.0685 0.5865 0.047 Uiso calc 1 . .
C C13 -0.14437(15) 0.10158(11) 0.44890(10) 0.0389(3) Uani d 1 . .
H H13 -0.2253 0.0576 0.4348 0.047 Uiso calc 1 . .
C C14 -0.09461(14) 0.15925(11) 0.37946(9) 0.0354(3) Uani d 1 . .
H H14 -0.1421 0.1551 0.3179 0.042 Uiso calc 1 . .
C C15 0.02434(13) 0.22300(9) 0.39966(8) 0.0297(2) Uani d 1 . .
H H15 0.0590 0.2617 0.3516 0.036 Uiso calc 1 . .
C C16 0.46997(13) 0.16863(8) 0.31614(8) 0.0266(2) Uani d 1 . .
H H16 0.5178 0.2077 0.2732 0.032 Uiso calc 1 . .
C C17 0.49574(13) 0.06571(8) 0.31511(8) 0.0249(2) Uani d 1 . .
C C18 0.58705(14) 0.02651(9) 0.25008(8) 0.0295(2) Uani d 1 . .
H H18 0.6283 0.0665 0.2052 0.035 Uiso calc 1 . .
C C19 0.61767(16) -0.07066(10) 0.25078(9) 0.0352(3) Uani d 1 . .
H H19 0.6790 -0.0971 0.2061 0.042 Uiso calc 1 . .
C C20 0.55903(16) -0.12931(9) 0.31650(10) 0.0366(3) Uani d 1 . .
H H20 0.5809 -0.1957 0.3172 0.044 Uiso calc 1 . .
C C21 0.46824(17) -0.09070(10) 0.38127(9) 0.0378(3) Uani d 1 . .
H H21 0.4284 -0.1309 0.4265 0.045 Uiso calc 1 . .
C C22 0.43529(15) 0.00601(9) 0.38046(8) 0.0318(2) Uani d 1 . .
H H22 0.3716 0.0317 0.4243 0.038 Uiso calc 1 . .

loop_
_atom_site_aniso_label
_atom_site_aniso_U_11
_atom_site_aniso_U_22
_atom_site_aniso_U_33
_atom_site_aniso_U_12
_atom_site_aniso_U_13
_atom_site_aniso_U_23
S1 0.03553(16) 0.02847(15) 0.02699(14) -0.00477(11) 0.01203(11) -0.00210(10)
O1 0.0397(5) 0.0347(5) 0.0252(4) -0.0062(4) 0.0050(3) -0.0039(3)
N1 0.0272(4) 0.0253(5) 0.0284(4) -0.0026(4) 0.0051(4) -0.0034(4)
C1 0.0254(5) 0.0259(5) 0.0248(5) -0.0038(4) 0.0050(4) -0.0017(4)
C2 0.0227(5) 0.0255(5) 0.0247(5) -0.0027(4) 0.0048(4) -0.0016(4)
C3 0.0234(5) 0.0261(5) 0.0276(5) -0.0023(4) 0.0042(4) -0.0024(4)
C4 0.0324(7) 0.0280(13) 0.0370(12) 0.0004(7) 0.0102(7) -0.0051(9)
C4A 0.0324(7) 0.0280(13) 0.0370(12) 0.0004(7) 0.0102(7) -0.0051(9)
C5 0.0309(8) 0.0251(7) 0.0393(9) 0.0007(7) -0.0001(6) -0.0055(6)
C5A 0.0309(8) 0.0251(7) 0.0393(9) 0.0007(7) -0.0001(6) -0.0055(6)
C6 0.0434(13) 0.0235(7) 0.0396(11) 0.0008(9) -0.0026(8) -0.0002(7)
C6A 0.0434(13) 0.0235(7) 0.0396(11) 0.0008(9) -0.0026(8) -0.0002(7)
C7 0.035(3) 0.0269(9) 0.0360(14) -0.0065(16) 0.0068(14) 0.0024(8)
C7A 0.035(3) 0.0269(9) 0.0360(14) -0.0065(16) 0.0068(14) 0.0024(8)
C8 0.0272(5) 0.0261(5) 0.0282(5) -0.0038(4) 0.0047(4) -0.0013(4)
C9 0.0247(5) 0.0250(5) 0.0258(5) -0.0002(4) 0.0061(4) -0.0006(4)
C10 0.0230(5) 0.0275(5) 0.0243(5) -0.0011(4) 0.0057(4) -0.0007(4)
C11 0.0327(6) 0.0387(7) 0.0260(5) -0.0081(5) 0.0050(4) 0.0032(5)
C12 0.0385(7) 0.0443(8) 0.0359(6) -0.0144(6) 0.0082(5) 0.0059(5)
C13 0.0325(6) 0.0449(8) 0.0396(7) -0.0137(6) 0.0048(5) -0.0028(6)
C14 0.0290(6) 0.0480(8) 0.0290(6) -0.0081(5) 0.0018(5) -0.0038(5)
C15 0.0270(5) 0.0373(6) 0.0252(5) -0.0033(5) 0.0057(4) 0.0012(4)
C16 0.0276(5) 0.0260(5) 0.0266(5) -0.0026(4) 0.0050(4) -0.0006(4)
C17 0.0243(5) 0.0256(5) 0.0250(5) -0.0016(4) 0.0027(4) -0.0024(4)
C18 0.0316(6) 0.0300(6) 0.0277(5) -0.0004(4) 0.0070(4) -0.0009(4)
C19 0.0379(6) 0.0329(6) 0.0355(6) 0.0056(5) 0.0082(5) -0.0041(5)
C20 0.0447(7) 0.0261(6) 0.0387(7) 0.0029(5) 0.0015(6) -0.0015(5)
C21 0.0505(8) 0.0284(6) 0.0356(6) -0.0072(5) 0.0101(6) 0.0013(5)
C22 0.0370(6) 0.0292(6) 0.0305(5) -0.0057(5) 0.0108(5) -0.0036(4)

loop_
_atom_type_symbol
_atom_type_description
_atom_type_scat_dispersion_real
_atom_type_scat_dispersion_imag
_atom_type_scat_source
C C 0.0033 0.0016 'International Tables Vol C Tables 4.2.6.8 and 6.1.1.4'
H H 0.0000 0.0000 'International Tables Vol C Tables 4.2.6.8 and 6.1.1.4'
N N 0.0061 0.0033 'International Tables Vol C Tables 4.2.6.8 and 6.1.1.4'
O O 0.0106 0.0060 'International Tables Vol C Tables 4.2.6.8 and 6.1.1.4'
S S 0.1246 0.1234 'International Tables Vol C Tables 4.2.6.8 and 6.1.1.4'

loop_
_geom_angle_atom_site_label_1
_geom_angle_atom_site_label_2
_geom_angle_atom_site_label_3
_geom_angle
C8 S1 C1 91.70(5)
C16 N1 C1 121.35(10)
N1 C1 S1 125.59(8)
C2 C1 S1 110.48(8)
C2 C1 N1 123.77(10)
C1 C2 C3 113.31(10)
C1 C2 C9 123.50(10)
C3 C2 C9 123.16(10)
C2 C3 C4 127.2(5)
C2 C3 C4A 124.6(9)
C8 C3 C2 112.26(10)
C8 C3 C4 120.5(5)
C8 C3 C4A 123.2(9)
C3 C4 H4A 109.1
C3 C4 H4B 109.1
C3 C4 C5 112.7(8)
H4A C4 H4B 107.8
C5 C4 H4A 109.1
C5 C4 H4B 109.1
C3 C4A H4AA 110.3
C3 C4A H4AB 110.3
C3 C4A C5A 106.9(16)
H4AA C4A H4AB 108.6
C5A C4A H4AA 110.3
C5A C4A H4AB 110.3
C4 C5 H5A 109.5
C4 C5 H5B 109.5
H5A C5 H5B 108.1
C6 C5 C4 110.7(5)
C6 C5 H5A 109.5
C6 C5 H5B 109.5
C4A C5A H5AA 109.2
C4A C5A H5AB 109.2
C4A C5A C6A 112.1(11)
H5AA C5A H5AB 107.9
C6A C5A H5AA 109.2
C6A C5A H5AB 109.2
C5 C6 H6A 109.7
C5 C6 H6B 109.7
H6A C6 H6B 108.2
C7 C6 C5 109.6(7)
C7 C6 H6A 109.7
C7 C6 H6B 109.7
C5A C6A H6AA 108.7
C5A C6A H6AB 108.7
C5A C6A C7A 114.0(14)
H6AA C6A H6AB 107.6
C7A C6A H6AA 108.7
C7A C6A H6AB 108.7
C6 C7 H7A 109.0
C6 C7 H7B 109.0
H7A C7 H7B 107.8
C8 C7 C6 113.0(11)
C8 C7 H7A 109.0
C8 C7 H7B 109.0
C6A C7A H7AA 110.7
C6A C7A H7AB 110.7
H7AA C7A H7AB 108.8
C8 C7A C6A 105(2)
C8 C7A H7AA 110.7
C8 C7A H7AB 110.7
C3 C8 S1 112.18(9)
C3 C8 C7 124.3(6)
C3 C8 C7A 128.7(11)
C7 C8 S1 123.5(6)
C7A C8 S1 119.2(11)
O1 C9 C2 119.91(10)
O1 C9 C10 120.87(10)
C10 C9 C2 119.12(9)
C11 C10 C9 118.78(10)
C15 C10 C9 121.96(10)
C15 C10 C11 119.14(11)
C10 C11 H11 119.9
C12 C11 C10 120.29(12)
C12 C11 H11 119.9
C11 C12 H12 119.9
C11 C12 C13 120.25(12)
C13 C12 H12 119.9
C12 C13 H13 120.1
C14 C13 C12 119.88(12)
C14 C13 H13 120.1
C13 C14 H14 119.9
C13 C14 C15 120.16(12)
C15 C14 H14 119.9
C10 C15 H15 119.9
C14 C15 C10 120.28(11)
C14 C15 H15 119.9
N1 C16 H16 119.0
N1 C16 C17 122.01(10)
C17 C16 H16 119.0
C18 C17 C16 119.57(10)
C18 C17 C22 119.32(11)
C22 C17 C16 121.06(10)
C17 C18 H18 119.9
C19 C18 C17 120.19(11)
C19 C18 H18 119.9
C18 C19 H19 119.9
C20 C19 C18 120.23(12)
C20 C19 H19 119.9
C19 C20 H20 120.1
C19 C20 C21 119.79(12)
C21 C20 H20 120.1
C20 C21 H21 119.8
C22 C21 C20 120.47(12)
C22 C21 H21 119.8
C17 C22 H22 120.0
C21 C22 C17 119.98(11)
C21 C22 H22 120.0

loop_
_geom_bond_atom_site_label_1
_geom_bond_atom_site_label_2
_geom_bond_distance
S1 C1 1.7485(11)
S1 C8 1.7282(12)
O1 C9 1.2241(14)
N1 C1 1.3815(15)
N1 C16 1.2804(15)
C1 C2 1.3758(15)
C2 C3 1.4323(16)
C2 C9 1.4930(15)
C3 C4 1.509(16)
C3 C4A 1.50(3)
C3 C8 1.3651(16)
C4 H4A 0.9900
C4 H4B 0.9900
C4 C5 1.537(13)
C4A H4AA 0.9900
C4A H4AB 0.9900
C4A C5A 1.52(3)
C5 H5A 0.9900
C5 H5B 0.9900
C5 C6 1.521(3)
C5A H5AA 0.9900
C5A H5AB 0.9900
C5A C6A 1.524(6)
C6 H6A 0.9900
C6 H6B 0.9900
C6 C7 1.521(15)
C6A H6AA 0.9900
C6A H6AB 0.9900
C6A C7A 1.56(3)
C7 H7A 0.9900
C7 H7B 0.9900
C7 C8 1.50(2)
C7A H7AA 0.9900
C7A H7AB 0.9900
C7A C8 1.51(4)
C9 C10 1.4873(16)
C10 C11 1.3978(16)
C10 C15 1.3938(15)
C11 H11 0.9500
C11 C12 1.3821(18)
C12 H12 0.9500
C12 C13 1.3872(19)
C13 H13 0.9500
C13 C14 1.3856(19)
C14 H14 0.9500
C14 C15 1.3868(17)
C15 H15 0.9500
C16 H16 0.9500
C16 C17 1.4597(16)
C17 C18 1.3973(15)
C17 C22 1.3978(16)
C18 H18 0.9500
C18 C19 1.3874(18)
C19 H19 0.9500
C19 C20 1.3860(19)
C20 H20 0.9500
C20 C21 1.3883(19)
C21 H21 0.9500
C21 C22 1.3852(18)
C22 H22 0.9500

loop_
_geom_hbond_atom_site_label_D
_geom_hbond_atom_site_label_H
_geom_hbond_atom_site_label_A
_geom_hbond_site_symmetry_A
_geom_hbond_distance_DH
_geom_hbond_distance_HA
_geom_hbond_distance_DA
_geom_hbond_angle_DHA
C18 H18 O1 4_665 0.95 2.45 3.4034(15) 176

loop_
_geom_torsion_atom_site_label_1
_geom_torsion_atom_site_label_2
_geom_torsion_atom_site_label_3
_geom_torsion_atom_site_label_4
_geom_torsion
S1 C1 C2 C3 -1.73(12)
S1 C1 C2 C9 179.95(9)
O1 C9 C10 C11 -14.66(17)
O1 C9 C10 C15 161.26(12)
N1 C1 C2 C3 173.90(10)
N1 C1 C2 C9 -4.42(18)
N1 C16 C17 C18 178.62(11)
N1 C16 C17 C22 -3.83(18)
C1 S1 C8 C3 1.38(9)
C1 S1 C8 C7 -176.6(8)
C1 S1 C8 C7A -179.6(15)
C1 N1 C16 C17 178.88(10)
C1 C2 C3 C4 -178.5(6)
C1 C2 C3 C4A -176.3(12)
C1 C2 C3 C8 2.81(14)
C1 C2 C9 O1 127.09(13)
C1 C2 C9 C10 -56.53(15)
C2 C3 C4 C5 166.7(4)
C2 C3 C4A C5A -158.4(7)
C2 C3 C8 S1 -2.58(13)
C2 C3 C8 C7 175.4(8)
C2 C3 C8 C7A 178.5(17)
C2 C9 C10 C11 169.00(11)
C2 C9 C10 C15 -15.07(16)
C3 C2 C9 O1 -51.06(16)
C3 C2 C9 C10 125.31(12)
C3 C4 C5 C6 47.5(9)
C3 C4A C5A C6A -51.6(16)
C4 C3 C4A C5A -1E1(3)
C4 C3 C8 S1 178.7(6)
C4 C3 C8 C7 -3.4(10)
C4 C3 C8 C7A -0.3(18)
C4 C5 C6 C7 -62.7(10)
C4A C3 C4 C5 13E1(3)
C4A C3 C8 S1 176.6(11)
C4A C3 C8 C7 -5.5(14)
C4A C3 C8 C7A -2(2)
C4A C5A C6A C7A 65.0(19)
C5 C6 C7 C8 44.1(12)
C5A C6A C7A C8 -39(2)
C6 C7 C8 S1 165.8(6)
C6 C7 C8 C3 -11.9(15)
C6 C7 C8 C7A -16E1(2)
C6A C7A C8 S1 -169.1(10)
C6A C7A C8 C3 10(3)
C6A C7A C8 C7 4E1(2)
C8 S1 C1 N1 -175.30(10)
C8 S1 C1 C2 0.23(9)
C8 C3 C4 C5 -14.7(10)
C8 C3 C4A C5A 22.6(19)
C9 C2 C3 C4 -0.2(6)
C9 C2 C3 C4A 2.0(12)
C9 C2 C3 C8 -178.86(10)
C9 C10 C11 C12 176.41(12)
C9 C10 C15 C14 -175.46(12)
C10 C11 C12 C13 -0.7(2)
C11 C10 C15 C14 0.45(18)
C11 C12 C13 C14 0.3(2)
C12 C13 C14 C15 0.5(2)
C13 C14 C15 C10 -0.9(2)
C15 C10 C11 C12 0.37(19)
C16 N1 C1 S1 3.22(17)
C16 N1 C1 C2 -171.74(11)
C16 C17 C18 C19 177.34(12)
C16 C17 C22 C21 -176.47(12)
C17 C18 C19 C20 -0.6(2)
C18 C17 C22 C21 1.09(18)
C18 C19 C20 C21 0.6(2)
C19 C20 C21 C22 0.3(2)
C20 C21 C22 C17 -1.1(2)
C22 C17 C18 C19 -0.25(18)
